data_2214866
loop_
_publ_author_name
'Dueno, Eric E.'
'Ray, Thomas'
'Salvatore, Ralph N.'
'Zambrano, Cesar'
'Zeller, Matthias'
'Hunter, Allen D.'

_publ_section_title
;
 2,8,14,20-Tetrakis(4-hydroxyphenyl)pyrogallol[4]arene
 dimethylformamide hexasolvate
;
_journal_coeditor_code SJ2285
_journal_issue 8
_journal_name_full 'Acta Crystallographica Section E'
_journal_page_first o3533
_journal_page_last o3534
_journal_paper_doi 10.1107/S1600536807021071
_journal_volume 63
_journal_year 2007
_chemical_formula_iupac 'C52 H40 O16, 6C3 H7 N O'
_chemical_formula_moiety 'C52 H40 O16, 6(C3 H7 N O)'
_chemical_formula_sum 'C70 H82 N6 O22'
_chemical_formula_weight 1359.42
_chemical_name_systematic
;
2,8,14,20-Tetrakis(4-hydroxyphenyl)pyrogallol[4]arene dimethylformamide
hexasolvate
;
_space_group_IT_number 2
_symmetry_cell_setting triclinic
_symmetry_space_group_name_Hall '-P 1'
_symmetry_space_group_name_H-M 'P -1'
_atom_sites_solution_hydrogens geom
_atom_sites_solution_primary direct
_atom_sites_solution_secondary difmap
_audit_creation_method SHELXL-97
_cell_angle_alpha 75.7480(10)
_cell_angle_beta 78.4620(10)
_cell_angle_gamma 77.8910(10)
_cell_formula_units_Z 1
_cell_length_a 10.6481(5)
_cell_length_b 11.5153(6)
_cell_length_c 14.3315(7)
_cell_measurement_reflns_used 6320
_cell_measurement_temperature 100(2)
_cell_measurement_theta_max 30.51
_cell_measurement_theta_min 2.47
_cell_volume 1644.75(14)
_computing_cell_refinement 'SAINT-Plus (Bruker, 2003)'
_computing_data_collection 'SMART (Bruker, 2002)'
_computing_data_reduction SAINT-Plus
_computing_molecular_graphics SHELXTL
_computing_publication_material SHELXTL
_computing_structure_refinement SHELXTL
_computing_structure_solution 'SHELXTL (Sheldrick, 2000)'
_diffrn_ambient_temperature 100(2)
_diffrn_measured_fraction_theta_full 0.997
_diffrn_measured_fraction_theta_max 0.997
_diffrn_measurement_device_type 'Bruker SMART APEX CCD'
_diffrn_measurement_method \w
_diffrn_radiation_monochromator graphite
_diffrn_radiation_source 'fine-focus sealed tube'
_diffrn_radiation_type MoK\a
_diffrn_radiation_wavelength 0.71073
_diffrn_reflns_av_R_equivalents 0.0179
_diffrn_reflns_av_sigmaI/netI 0.0238
_diffrn_reflns_limit_h_max 14
_diffrn_reflns_limit_h_min -14
_diffrn_reflns_limit_k_max 15
_diffrn_reflns_limit_k_min -15
_diffrn_reflns_limit_l_max 18
_diffrn_reflns_limit_l_min -19
_diffrn_reflns_number 17256
_diffrn_reflns_theta_full 28.28
_diffrn_reflns_theta_max 28.28
_diffrn_reflns_theta_min 1.48
_diffrn_standards_number 0
_exptl_absorpt_coefficient_mu 0.103
_exptl_absorpt_correction_T_max 0.981
_exptl_absorpt_correction_T_min 0.914
_exptl_absorpt_correction_type multi-scan
_exptl_absorpt_process_details '(SADABS in SAINT-Plus; Bruker, 2003)'
_exptl_crystal_colour red
_exptl_crystal_density_diffrn 1.372
_exptl_crystal_density_method 'not measured'
_exptl_crystal_description rod
_exptl_crystal_F_000 720
_exptl_crystal_size_max 0.44
_exptl_crystal_size_mid 0.25
_exptl_crystal_size_min 0.19
_refine_diff_density_max 0.608
_refine_diff_density_min -0.303
_refine_ls_extinction_method none
_refine_ls_goodness_of_fit_ref 1.034
_refine_ls_hydrogen_treatment constr
_refine_ls_matrix_type full
_refine_ls_number_parameters 472
_refine_ls_number_reflns 8127
_refine_ls_number_restraints 0
_refine_ls_restrained_S_all 1.034
_refine_ls_R_factor_all 0.0610
_refine_ls_R_factor_gt 0.0543
_refine_ls_shift/su_max 0.001
_refine_ls_shift/su_mean 0.000
_refine_ls_structure_factor_coef Fsqd
_refine_ls_weighting_details 'calc w=1/[\s^2^(Fo^2^)+(0.0801P)^2^+0.915P] where P=(Fo^2^+2Fc^2^)/3'
_refine_ls_weighting_scheme calc
_refine_ls_wR_factor_gt 0.1443
_refine_ls_wR_factor_ref 0.1508
_reflns_number_gt 7050
_reflns_number_total 8127
_reflns_threshold_expression I>2\s(I)
_cod_data_source_file sj2285.cif
_cod_data_source_block I
_cod_original_cell_volume 1644.80(10)
_cod_database_code 2214866
_cod_database_fobs_code 2214866

loop_
_symmetry_equiv_pos_as_xyz
'x, y, z'
'-x, -y, -z'

loop_
_atom_site_type_symbol
_atom_site_label
_atom_site_fract_x
_atom_site_fract_y
_atom_site_fract_z
_atom_site_U_iso_or_equiv
_atom_site_adp_type
_atom_site_calc_flag
_atom_site_refinement_flags
_atom_site_occupancy
_atom_site_disorder_assembly
_atom_site_disorder_group
C C1 0.99258(17) 0.38850(15) 0.28575(12) 0.0307(3) Uani d . 1 . .
H H1 0.9761 0.3275 0.3427 0.037 Uiso calc R 1 . .
C C2 0.99254(17) 0.60148(15) 0.21092(12) 0.0312(3) Uani d . 1 . .
H H2A 1.0539 0.5683 0.1594 0.047 Uiso calc R 1 . .
H H2B 1.0306 0.6599 0.2313 0.047 Uiso calc R 1 . .
H H2C 0.9116 0.6425 0.1862 0.047 Uiso calc R 1 . .
C C3 0.8999(2) 0.53525(18) 0.38644(13) 0.0384(4) Uani d . 1 . .
H H3A 0.8920 0.4611 0.4368 0.058 Uiso calc R 1 . .
H H3B 0.8131 0.5821 0.3786 0.058 Uiso calc R 1 . .
H H3C 0.9511 0.5844 0.4058 0.058 Uiso calc R 1 . .
C C1A 0.34385(13) 1.16631(13) -0.21626(10) 0.0201(3) Uani d . 1 . .
H H1A 0.2936 1.2428 -0.2507 0.024 Uiso calc R 1 . .
C C2A 0.30150(13) 1.15892(13) -0.10722(10) 0.0194(3) Uani d . 1 . .
C C3A 0.27753(13) 1.05079(12) -0.04233(10) 0.0185(3) Uani d . 1 . .
H H3AA 0.2871 0.9799 -0.0675 0.022 Uiso calc R 1 . .
C C4A 0.24032(13) 1.04211(12) 0.05747(10) 0.0193(3) Uani d . 1 . .
C C5A 0.23045(15) 1.14616(13) 0.09418(11) 0.0236(3) Uani d . 1 . .
C C6A 0.25611(16) 1.25525(13) 0.03091(12) 0.0256(3) Uani d . 1 . .
C C7A 0.28926(14) 1.26157(13) -0.06914(11) 0.0225(3) Uani d . 1 . .
C C8A 0.31036(14) 1.06105(13) -0.24771(10) 0.0213(3) Uani d . 1 . .
C C9A 0.39940(15) 0.95642(14) -0.25773(11) 0.0252(3) Uani d . 1 . .
H H9AA 0.4855 0.9499 -0.2457 0.030 Uiso calc R 1 . .
C C10A 0.36493(16) 0.86066(15) -0.28505(12) 0.0290(3) Uani d . 1 . .
H H10A 0.4269 0.7894 -0.2914 0.035 Uiso calc R 1 . .
C C11A 0.23889(16) 0.87018(16) -0.30292(12) 0.0293(3) Uani d . 1 . .
C C12A 0.14689(15) 0.97112(17) -0.28887(12) 0.0301(3) Uani d . 1 . .
H H12A 0.0599 0.9758 -0.2980 0.036 Uiso calc R 1 . .
C C13A 0.18252(15) 1.06538(15) -0.26145(11) 0.0259(3) Uani d . 1 . .
H H13A 0.1189 1.1345 -0.2517 0.031 Uiso calc R 1 . .
C C1B 0.20447(13) 0.92516(12) 0.12616(10) 0.0183(3) Uani d . 1 . .
H H1BA 0.1150 0.9462 0.1621 0.022 Uiso calc R 1 . .
C C2B 0.29434(13) 0.87096(12) 0.20181(10) 0.0185(3) Uani d . 1 . .
C C3B 0.42568(13) 0.87979(12) 0.18023(10) 0.0193(3) Uani d . 1 . .
H H3BA 0.4574 0.9261 0.1187 0.023 Uiso calc R 1 . .
C C4B 0.51240(13) 0.82355(13) 0.24508(10) 0.0198(3) Uani d . 1 . .
C C5B 0.46533(14) 0.75684(14) 0.33598(11) 0.0232(3) Uani d . 1 . .
C C6B 0.33437(15) 0.74490(14) 0.35918(10) 0.0237(3) Uani d . 1 . .
C C7B 0.24947(14) 0.80255(13) 0.29214(10) 0.0211(3) Uani d . 1 . .
C C8B 0.19900(14) 0.83211(12) 0.06797(10) 0.0199(3) Uani d . 1 . .
C C9B 0.30959(16) 0.75285(14) 0.03820(12) 0.0273(3) Uani d . 1 . .
H H9BA 0.3888 0.7511 0.0599 0.033 Uiso calc R 1 . .
C C10B 0.30687(18) 0.67616(15) -0.02249(13) 0.0343(4) Uani d . 1 . .
H H10B 0.3832 0.6224 -0.0417 0.041 Uiso calc R 1 . .
C C11B 0.1916(2) 0.67914(14) -0.05453(12) 0.0329(4) Uani d . 1 . .
C C12B 0.08049(17) 0.75720(15) -0.02619(12) 0.0308(3) Uani d . 1 . .
H H12B 0.0016 0.7592 -0.0484 0.037 Uiso calc R 1 . .
C C13B 0.08468(15) 0.83274(14) 0.03490(11) 0.0253(3) Uani d . 1 . .
H H13B 0.0080 0.8858 0.0544 0.030 Uiso calc R 1 . .
O O2 0.42629(13) 0.61912(13) 0.59274(9) 0.0381(3) Uani d P 0.862(2) A 1
N N2 0.57745(14) 0.54857(13) 0.69391(10) 0.0295(3) Uani d P 0.862(2) A 1
C C4 0.46452(18) 0.55243(16) 0.66588(13) 0.0269(4) Uani d P 0.862(2) A 1
H H4A 0.4090 0.4989 0.7060 0.032 Uiso calc PR 0.862(2) A 1
C C5 0.6704(2) 0.6228(3) 0.63664(19) 0.0496(6) Uani d P 0.862(2) A 1
H H5A 0.6324 0.6787 0.5821 0.074 Uiso calc PR 0.862(2) A 1
H H5B 0.7486 0.5707 0.6114 0.074 Uiso calc PR 0.862(2) A 1
H H5C 0.6937 0.6694 0.6774 0.074 Uiso calc PR 0.862(2) A 1
C C6 0.6104(2) 0.46902(19) 0.78485(15) 0.0345(4) Uani d P 0.862(2) A 1
H H6A 0.5418 0.4202 0.8145 0.052 Uiso calc PR 0.862(2) A 1
H H6B 0.6183 0.5182 0.8296 0.052 Uiso calc PR 0.862(2) A 1
H H6C 0.6932 0.4151 0.7716 0.052 Uiso calc PR 0.862(2) A 1
O O2D 0.42629(13) 0.61912(13) 0.59274(9) 0.0381(3) Uani d P 0.138(2) A 2
N N2D 0.57745(14) 0.54857(13) 0.69391(10) 0.0295(3) Uani d P 0.138(2) A 2
C C4D 0.5417(12) 0.5776(10) 0.6090(9) 0.0269(4) Uani d P 0.138(2) A 2
H H4DA 0.6069 0.5670 0.5545 0.032 Uiso calc PR 0.138(2) A 2
C C5D 0.5114(15) 0.5265(17) 0.7842(12) 0.0496(6) Uani d P 0.138(2) A 2
H H5DA 0.4178 0.5478 0.7817 0.074 Uiso calc PR 0.138(2) A 2
H H5DB 0.5349 0.5754 0.8231 0.074 Uiso calc PR 0.138(2) A 2
H H5DC 0.5329 0.4401 0.8141 0.074 Uiso calc PR 0.138(2) A 2
C C6D 0.7317(13) 0.5371(12) 0.6899(10) 0.0345(4) Uani d P 0.138(2) A 2
H H6DA 0.7763 0.5327 0.6238 0.052 Uiso calc PR 0.138(2) A 2
H H6DB 0.7631 0.4632 0.7358 0.052 Uiso calc PR 0.138(2) A 2
H H6DC 0.7494 0.6082 0.7078 0.052 Uiso calc PR 0.138(2) A 2
O O3 0.96416(13) 0.75896(13) 0.49257(9) 0.0406(3) Uani d P 0.853(2) B 3
N N3 0.79212(15) 0.90216(15) 0.53217(11) 0.0371(3) Uani d P 0.853(2) B 3
C C7 0.85173(19) 0.81247(19) 0.48894(13) 0.0308(4) Uani d P 0.853(2) B 3
H H7 0.8032 0.7866 0.4513 0.037 Uiso calc PR 0.853(2) B 3
C C8 0.8588(3) 0.9613(2) 0.58079(18) 0.0502(6) Uani d P 0.853(2) B 3
H H8A 0.9448 0.9129 0.5892 0.075 Uiso calc PR 0.853(2) B 3
H H8B 0.8081 0.9687 0.6448 0.075 Uiso calc PR 0.853(2) B 3
H H8C 0.8688 1.0424 0.5414 0.075 Uiso calc PR 0.853(2) B 3
C C9 0.6571(2) 0.9574(3) 0.5217(2) 0.0562(7) Uani d P 0.853(2) B 3
H H9A 0.6524 1.0446 0.4938 0.084 Uiso calc PR 0.853(2) B 3
H H9B 0.6024 0.9454 0.5858 0.084 Uiso calc PR 0.853(2) B 3
H H9C 0.6264 0.9191 0.4785 0.084 Uiso calc PR 0.853(2) B 3
O O3D 0.96416(13) 0.75896(13) 0.49257(9) 0.0406(3) Uani d P 0.147(2) B 4
N N3D 0.79212(15) 0.90216(15) 0.53217(11) 0.0371(3) Uani d P 0.147(2) B 4
C C7D 0.9189(11) 0.8283(11) 0.5317(8) 0.0308(4) Uani d P 0.147(2) B 4
H H7D 0.9706 0.8438 0.5727 0.037 Uiso calc PR 0.147(2) B 4
C C8D 0.6903(18) 0.8547(14) 0.5047(10) 0.0502(6) Uani d P 0.147(2) B 4
H H8DA 0.7294 0.7831 0.4771 0.075 Uiso calc PR 0.147(2) B 4
H H8DB 0.6470 0.9175 0.4561 0.075 Uiso calc PR 0.147(2) B 4
H H8DC 0.6264 0.8320 0.5625 0.075 Uiso calc PR 0.147(2) B 4
C C9D 0.7601(15) 0.9996(16) 0.5765(12) 0.0562(7) Uani d P 0.147(2) B 4
H H9DA 0.8377 1.0356 0.5707 0.084 Uiso calc PR 0.147(2) B 4
H H9DB 0.7261 0.9723 0.6455 0.084 Uiso calc PR 0.147(2) B 4
H H9DC 0.6936 1.0604 0.5449 0.084 Uiso calc PR 0.147(2) B 4
N N1 0.96491(13) 0.50275(12) 0.29420(10) 0.0270(3) Uani d . 1 . .
O O1 1.03927(14) 0.35553(11) 0.20722(9) 0.0385(3) Uani d . 1 . .
O O1A 0.19421(13) 1.13827(10) 0.19257(8) 0.0329(3) Uani d . 1 . .
H H1AC 0.1457 1.2031 0.2027 0.049 Uiso calc R 1 . .
O O2A 0.25105(14) 1.36112(10) 0.06166(9) 0.0355(3) Uani d . 1 . .
H H2AA 0.1883 1.3681 0.1071 0.053 Uiso calc R 1 . .
O O3A 0.31120(12) 1.36937(10) -0.13166(8) 0.0281(2) Uani d . 1 . .
H H3AB 0.2624 1.4275 -0.1101 0.042 Uiso calc R 1 . .
O O4A 0.20173(13) 0.78266(13) -0.33659(10) 0.0398(3) Uani d . 1 . .
H H4AA 0.2328 0.7135 -0.3067 0.060 Uiso calc R 1 . .
O O1B 0.55232(11) 0.70030(12) 0.39992(8) 0.0332(3) Uani d . 1 . .
H H1BB 0.5112 0.6779 0.4558 0.050 Uiso calc R 1 . .
O O2B 0.28093(12) 0.67351(12) 0.44388(8) 0.0347(3) Uani d . 1 . .
H H2BA 0.3294 0.6603 0.4863 0.052 Uiso calc R 1 . .
O O3B 0.12134(10) 0.78879(11) 0.31362(8) 0.0270(2) Uani d . 1 . .
H H3BB 0.0963 0.7814 0.3739 0.041 Uiso calc R 1 . .
O O4B 0.19297(16) 0.60331(12) -0.11610(11) 0.0466(4) Uani d . 1 . .
H H4BB 0.1199 0.6163 -0.1340 0.070 Uiso calc R 1 . .

loop_
_atom_site_aniso_label
_atom_site_aniso_U_11
_atom_site_aniso_U_22
_atom_site_aniso_U_33
_atom_site_aniso_U_12
_atom_site_aniso_U_13
_atom_site_aniso_U_23
C1 0.0415(9) 0.0288(8) 0.0254(7) -0.0126(7) -0.0070(6) -0.0052(6)
C2 0.0360(9) 0.0252(7) 0.0307(8) -0.0053(6) -0.0042(6) -0.0035(6)
C3 0.0432(10) 0.0424(10) 0.0304(9) -0.0062(8) -0.0005(7) -0.0143(8)
C1A 0.0194(6) 0.0204(6) 0.0205(6) -0.0040(5) -0.0056(5) -0.0019(5)
C2A 0.0172(6) 0.0209(6) 0.0206(6) -0.0027(5) -0.0052(5) -0.0039(5)
C3A 0.0167(6) 0.0176(6) 0.0223(6) -0.0015(5) -0.0055(5) -0.0053(5)
C4A 0.0178(6) 0.0178(6) 0.0225(7) -0.0009(5) -0.0061(5) -0.0040(5)
C5A 0.0278(7) 0.0216(7) 0.0220(7) -0.0012(5) -0.0065(5) -0.0062(5)
C6A 0.0319(8) 0.0197(7) 0.0280(7) -0.0033(6) -0.0085(6) -0.0083(6)
C7A 0.0230(7) 0.0189(6) 0.0261(7) -0.0039(5) -0.0066(5) -0.0032(5)
C8A 0.0215(7) 0.0260(7) 0.0174(6) -0.0068(5) -0.0040(5) -0.0034(5)
C9A 0.0232(7) 0.0286(7) 0.0266(7) -0.0060(6) -0.0064(6) -0.0076(6)
C10A 0.0294(8) 0.0294(8) 0.0313(8) -0.0053(6) -0.0050(6) -0.0116(6)
C11A 0.0319(8) 0.0356(8) 0.0261(7) -0.0140(7) -0.0024(6) -0.0118(6)
C12A 0.0225(7) 0.0438(9) 0.0292(8) -0.0106(6) -0.0033(6) -0.0139(7)
C13A 0.0215(7) 0.0340(8) 0.0238(7) -0.0052(6) -0.0034(5) -0.0087(6)
C1B 0.0171(6) 0.0188(6) 0.0190(6) -0.0014(5) -0.0036(5) -0.0049(5)
C2B 0.0198(6) 0.0179(6) 0.0187(6) -0.0023(5) -0.0042(5) -0.0051(5)
C3B 0.0215(6) 0.0179(6) 0.0186(6) -0.0040(5) -0.0041(5) -0.0025(5)
C4B 0.0189(6) 0.0201(6) 0.0215(6) -0.0046(5) -0.0047(5) -0.0040(5)
C5B 0.0243(7) 0.0250(7) 0.0208(7) -0.0044(5) -0.0081(5) -0.0023(5)
C6B 0.0255(7) 0.0282(7) 0.0172(6) -0.0081(6) -0.0034(5) -0.0012(5)
C7B 0.0205(6) 0.0244(7) 0.0195(6) -0.0054(5) -0.0024(5) -0.0061(5)
C8B 0.0241(7) 0.0170(6) 0.0188(6) -0.0046(5) -0.0054(5) -0.0019(5)
C9B 0.0297(8) 0.0257(7) 0.0284(8) 0.0027(6) -0.0117(6) -0.0096(6)
C10B 0.0429(10) 0.0270(8) 0.0341(9) 0.0094(7) -0.0164(7) -0.0135(7)
C11B 0.0555(11) 0.0200(7) 0.0276(8) -0.0038(7) -0.0199(7) -0.0046(6)
C12B 0.0366(9) 0.0281(8) 0.0323(8) -0.0105(6) -0.0152(7) -0.0029(6)
C13B 0.0241(7) 0.0248(7) 0.0275(7) -0.0056(6) -0.0062(6) -0.0038(6)
O2 0.0399(7) 0.0472(7) 0.0287(6) -0.0062(6) -0.0114(5) -0.0072(5)
N2 0.0339(7) 0.0274(7) 0.0256(7) -0.0041(5) -0.0073(5) -0.0015(5)
C4 0.0315(9) 0.0239(8) 0.0256(8) -0.0048(7) -0.0059(7) -0.0048(7)
C5 0.0383(12) 0.0636(16) 0.0439(13) -0.0232(11) -0.0095(10) 0.0092(11)
C6 0.0394(11) 0.0323(10) 0.0311(10) -0.0034(8) -0.0144(8) -0.0005(8)
O2D 0.0399(7) 0.0472(7) 0.0287(6) -0.0062(6) -0.0114(5) -0.0072(5)
N2D 0.0339(7) 0.0274(7) 0.0256(7) -0.0041(5) -0.0073(5) -0.0015(5)
C4D 0.0315(9) 0.0239(8) 0.0256(8) -0.0048(7) -0.0059(7) -0.0048(7)
C5D 0.0383(12) 0.0636(16) 0.0439(13) -0.0232(11) -0.0095(10) 0.0092(11)
C6D 0.0394(11) 0.0323(10) 0.0311(10) -0.0034(8) -0.0144(8) -0.0005(8)
O3 0.0375(7) 0.0518(8) 0.0267(6) 0.0025(6) -0.0026(5) -0.0080(6)
N3 0.0381(8) 0.0426(8) 0.0258(7) -0.0014(7) 0.0001(6) -0.0071(6)
C7 0.0320(10) 0.0377(10) 0.0201(8) -0.0069(8) -0.0019(7) -0.0022(7)
C8 0.0756(19) 0.0436(13) 0.0323(11) -0.0084(12) -0.0094(11) -0.0104(10)
C9 0.0368(12) 0.0651(17) 0.0442(13) 0.0104(11) 0.0074(10) 0.0029(12)
O3D 0.0375(7) 0.0518(8) 0.0267(6) 0.0025(6) -0.0026(5) -0.0080(6)
N3D 0.0381(8) 0.0426(8) 0.0258(7) -0.0014(7) 0.0001(6) -0.0071(6)
C7D 0.0320(10) 0.0377(10) 0.0201(8) -0.0069(8) -0.0019(7) -0.0022(7)
C8D 0.0756(19) 0.0436(13) 0.0323(11) -0.0084(12) -0.0094(11) -0.0104(10)
C9D 0.0368(12) 0.0651(17) 0.0442(13) 0.0104(11) 0.0074(10) 0.0029(12)
N1 0.0316(7) 0.0275(6) 0.0238(6) -0.0081(5) -0.0037(5) -0.0068(5)
O1 0.0587(8) 0.0298(6) 0.0296(6) -0.0093(6) -0.0064(6) -0.0101(5)
O1A 0.0539(8) 0.0221(5) 0.0219(5) -0.0017(5) -0.0061(5) -0.0072(4)
O2A 0.0559(8) 0.0219(5) 0.0320(6) -0.0101(5) -0.0051(5) -0.0103(5)
O3A 0.0371(6) 0.0188(5) 0.0278(6) -0.0067(4) -0.0046(5) -0.0028(4)
O4A 0.0379(7) 0.0434(7) 0.0486(8) -0.0140(6) -0.0073(6) -0.0229(6)
O1B 0.0267(6) 0.0477(7) 0.0216(5) -0.0097(5) -0.0090(4) 0.0066(5)
O2B 0.0306(6) 0.0508(7) 0.0198(5) -0.0151(5) -0.0059(4) 0.0065(5)
O3B 0.0204(5) 0.0380(6) 0.0215(5) -0.0086(4) -0.0008(4) -0.0031(4)
O4B 0.0759(10) 0.0280(6) 0.0459(8) 0.0043(6) -0.0357(7) -0.0164(6)

loop_
_atom_type_symbol
_atom_type_description
_atom_type_scat_dispersion_real
_atom_type_scat_dispersion_imag
_atom_type_scat_source
C C 0.0033 0.0016 'International Tables Vol C Tables 4.2.6.8 and 6.1.1.4'
H H 0.0000 0.0000 'International Tables Vol C Tables 4.2.6.8 and 6.1.1.4'
N N 0.0061 0.0033 'International Tables Vol C Tables 4.2.6.8 and 6.1.1.4'
O O 0.0106 0.0060 'International Tables Vol C Tables 4.2.6.8 and 6.1.1.4'

loop_
_geom_angle_atom_site_label_1
_geom_angle_atom_site_label_2
_geom_angle_atom_site_label_3
_geom_angle_site_symmetry_1
_geom_angle_site_symmetry_3
_geom_angle
O1 C1 N1 . . 123.91(16)
O1 C1 H1 . . 118.0
N1 C1 H1 . . 118.0
N1 C2 H2A . . 109.5
N1 C2 H2B . . 109.5
H2A C2 H2B . . 109.5
N1 C2 H2C . . 109.5
H2A C2 H2C . . 109.5
H2B C2 H2C . . 109.5
N1 C3 H3A . . 109.5
N1 C3 H3B . . 109.5
H3A C3 H3B . . 109.5
N1 C3 H3C . . 109.5
H3A C3 H3C . . 109.5
H3B C3 H3C . . 109.5
C8A C1A C2A . . 111.44(11)
C8A C1A C4B . 2_675 112.76(12)
C2A C1A C4B . 2_675 110.53(11)
C8A C1A H1A . . 107.3
C2A C1A H1A . . 107.3
C4B C1A H1A 2_675 . 107.3
C7A C2A C3A . . 117.90(13)
C7A C2A C1A . . 119.84(13)
C3A C2A C1A . . 122.23(12)
C4A C3A C2A . . 122.99(13)
C4A C3A H3AA . . 118.5
C2A C3A H3AA . . 118.5
C3A C4A C5A . . 118.02(13)
C3A C4A C1B . . 122.04(12)
C5A C4A C1B . . 119.87(13)
O1A C5A C4A . . 118.40(13)
O1A C5A C6A . . 121.47(13)
C4A C5A C6A . . 120.13(13)
O2A C6A C7A . . 116.13(13)
O2A C6A C5A . . 123.60(14)
C7A C6A C5A . . 120.27(13)
O3A C7A C2A . . 118.98(13)
O3A C7A C6A . . 120.38(13)
C2A C7A C6A . . 120.64(13)
C9A C8A C13A . . 117.89(14)
C9A C8A C1A . . 122.63(13)
C13A C8A C1A . . 119.36(13)
C8A C9A C10A . . 121.21(14)
C8A C9A H9AA . . 119.4
C10A C9A H9AA . . 119.4
C11A C10A C9A . . 119.51(15)
C11A C10A H10A . . 120.2
C9A C10A H10A . . 120.2
O4A C11A C12A . . 117.60(15)
O4A C11A C10A . . 122.16(15)
C12A C11A C10A . . 120.23(15)
C11A C12A C13A . . 119.51(14)
C11A C12A H12A . . 120.2
C13A C12A H12A . . 120.2
C12A C13A C8A . . 121.50(15)
C12A C13A H13A . . 119.2
C8A C13A H13A . . 119.2
C2B C1B C8B . . 110.91(11)
C2B C1B C4A . . 113.22(11)
C8B C1B C4A . . 110.42(11)
C2B C1B H1BA . . 107.3
C8B C1B H1BA . . 107.3
C4A C1B H1BA . . 107.3
C3B C2B C7B . . 117.95(13)
C3B C2B C1B . . 121.21(12)
C7B C2B C1B . . 120.64(12)
C4B C3B C2B . . 122.67(13)
C4B C3B H3BA . . 118.7
C2B C3B H3BA . . 118.7
C3B C4B C5B . . 118.62(13)
C3B C4B C1A . 2_675 120.30(12)
C5B C4B C1A . 2_675 121.08(12)
O1B C5B C4B . . 118.34(13)
O1B C5B C6B . . 121.62(13)
C4B C5B C6B . . 120.00(13)
O2B C6B C5B . . 124.23(13)
O2B C6B C7B . . 115.71(13)
C5B C6B C7B . . 119.98(13)
O3B C7B C2B . . 118.98(13)
O3B C7B C6B . . 120.22(13)
C2B C7B C6B . . 120.76(13)
C13B C8B C9B . . 117.86(13)
C13B C8B C1B . . 120.08(13)
C9B C8B C1B . . 121.76(13)
C10B C9B C8B . . 121.61(15)
C10B C9B H9BA . . 119.2
C8B C9B H9BA . . 119.2
C11B C10B C9B . . 119.20(16)
C11B C10B H10B . . 120.4
C9B C10B H10B . . 120.4
O4B C11B C12B . . 121.99(16)
O4B C11B C10B . . 117.68(16)
C12B C11B C10B . . 120.33(15)
C11B C12B C13B . . 119.74(15)
C11B C12B H12B . . 120.1
C13B C12B H12B . . 120.1
C8B C13B C12B . . 121.25(15)
C8B C13B H13B . . 119.4
C12B C13B H13B . . 119.4
C4 N2 C5 . . 121.66(16)
C4 N2 C6 . . 120.65(16)
C5 N2 C6 . . 117.69(17)
O2 C4 N2 . . 125.45(17)
O2 C4 H4A . . 117.3
N2 C4 H4A . . 117.3
H5DA C5D H5DB . . 109.5
H5DA C5D H5DC . . 109.5
H5DB C5D H5DC . . 109.5
H6DA C6D H6DB . . 109.5
H6DA C6D H6DC . . 109.5
H6DB C6D H6DC . . 109.5
C7 N3 C8 . . 122.68(19)
C7 N3 C9 . . 120.5(2)
C8 N3 C9 . . 116.4(2)
O3 C7 N3 . . 126.36(19)
O3 C7 H7 . . 116.8
N3 C7 H7 . . 116.8
C1 N1 C3 . . 120.86(15)
C1 N1 C2 . . 121.32(14)
C3 N1 C2 . . 117.76(14)
C5A O1A H1AC . . 109.5
C6A O2A H2AA . . 109.5
C7A O3A H3AB . . 109.5
C11A O4A H4AA . . 109.5
C5B O1B H1BB . . 109.5
C6B O2B H2BA . . 109.5
C7B O3B H3BB . . 109.5
C11B O4B H4BB . . 109.5

loop_
_geom_bond_atom_site_label_1
_geom_bond_atom_site_label_2
_geom_bond_site_symmetry_2
_geom_bond_distance
C1 O1 . 1.251(2)
C1 N1 . 1.317(2)
C1 H1 . 0.9500
C2 N1 . 1.461(2)
C2 H2A . 0.9800
C2 H2B . 0.9800
C2 H2C . 0.9800
C3 N1 . 1.461(2)
C3 H3A . 0.9800
C3 H3B . 0.9800
C3 H3C . 0.9800
C1A C8A . 1.5212(19)
C1A C2A . 1.5236(19)
C1A C4B 2_675 1.5249(19)
C1A H1A . 1.0000
C2A C7A . 1.392(2)
C2A C3A . 1.3959(19)
C3A C4A . 1.390(2)
C3A H3AA . 0.9500
C4A C5A . 1.400(2)
C4A C1B . 1.5300(19)
C5A O1A . 1.3710(18)
C5A C6A . 1.400(2)
C6A O2A . 1.3823(18)
C6A C7A . 1.394(2)
C7A O3A . 1.3742(18)
C8A C9A . 1.387(2)
C8A C13A . 1.403(2)
C9A C10A . 1.394(2)
C9A H9AA . 0.9500
C10A C11A . 1.393(2)
C10A H10A . 0.9500
C11A O4A . 1.3742(19)
C11A C12A . 1.382(2)
C12A C13A . 1.385(2)
C12A H12A . 0.9500
C13A H13A . 0.9500
C1B C2B . 1.5205(18)
C1B C8B . 1.5273(19)
C1B H1BA . 1.0000
C2B C3B . 1.3903(19)
C2B C7B . 1.3904(19)
C3B C4B . 1.3900(19)
C3B H3BA . 0.9500
C4B C5B . 1.395(2)
C4B C1A 2_675 1.5249(19)
C5B O1B . 1.3836(17)
C5B C6B . 1.395(2)
C6B O2B . 1.3791(18)
C6B C7B . 1.401(2)
C7B O3B . 1.3711(17)
C8B C13B . 1.390(2)
C8B C9B . 1.393(2)
C9B C10B . 1.391(2)
C9B H9BA . 0.9500
C10B C11B . 1.385(3)
C10B H10B . 0.9500
C11B O4B . 1.3822(19)
C11B C12B . 1.384(3)
C12B C13B . 1.390(2)
C12B H12B . 0.9500
C13B H13B . 0.9500
O2 C4 . 1.224(2)
N2 C4 . 1.331(2)
N2 C5 . 1.438(3)
N2 C6 . 1.456(2)
C4 H4A . 0.9500
C5 H5A . 0.9800
C5 H5B . 0.9800
C5 H5C . 0.9800
C6 H6A . 0.9800
C6 H6B . 0.9800
C6 H6C . 0.9800
C4D H4DA . 0.9500
C5D H5DA . 0.9800
C5D H5DB . 0.9800
C5D H5DC . 0.9800
C6D H6DA . 0.9800
C6D H6DB . 0.9800
C6D H6DC . 0.9800
O3 C7 . 1.231(2)
N3 C7 . 1.318(3)
N3 C8 . 1.445(3)
N3 C9 . 1.466(3)
C7 H7 . 0.9500
C8 H8A . 0.9800
C8 H8B . 0.9800
C8 H8C . 0.9800
C9 H9A . 0.9800
C9 H9B . 0.9800
C9 H9C . 0.9800
C7D H7D . 0.9500
C8D H8DA . 0.9800
C8D H8DB . 0.9800
C8D H8DC . 0.9800
C9D H9DA . 0.9800
C9D H9DB . 0.9800
C9D H9DC . 0.9800
O1A H1AC . 0.8400
O2A H2AA . 0.8400
O3A H3AB . 0.8400
O4A H4AA . 0.8400
O1B H1BB . 0.8400
O2B H2BA . 0.8400
O3B H3BB . 0.8400
O4B H4BB . 0.8400

loop_
_geom_hbond_atom_site_label_D
_geom_hbond_atom_site_label_H
_geom_hbond_atom_site_label_A
_geom_hbond_site_symmetry_A
_geom_hbond_distance_DH
_geom_hbond_distance_HA
_geom_hbond_distance_DA
_geom_hbond_angle_DHA
O4B H4BB O1 2_665 0.84 2.10 2.923(2) 167.9
O3B H3BB O3D 1_455 0.84 1.98 2.7545(17) 153.0
O3B H3BB O3 1_455 0.84 1.98 2.7545(17) 153.0
O2B H2BA O2D . 0.84 1.92 2.7561(17) 173.5
O2B H2BA O2 . 0.84 1.92 2.7561(17) 173.5
O1B H1BB O2D . 0.84 2.00 2.8429(17) 175.6
O1B H1BB O2 . 0.84 2.00 2.8429(17) 175.6
O4A H4AA O2D 1_554 0.84 2.48 2.8933(19) 111.4
O4A H4AA O2 1_554 0.84 2.48 2.8933(19) 111.4
O3A H3AB O4B 1_565 0.84 1.99 2.7663(17) 153.1
O2A H2AA O1 1_465 0.84 1.92 2.7484(19) 169.1
O1A H1AC O1 1_465 0.84 1.89 2.7227(18) 172.4

loop_
_geom_torsion_atom_site_label_1
_geom_torsion_atom_site_label_2
_geom_torsion_atom_site_label_3
_geom_torsion_atom_site_label_4
_geom_torsion_site_symmetry_1
_geom_torsion_site_symmetry_4
_geom_torsion
C8A C1A C2A C7A . . -161.80(13)
C4B C1A C2A C7A 2_675 . 71.99(16)
C8A C1A C2A C3A . . 20.07(18)
C4B C1A C2A C3A 2_675 . -106.15(14)
C7A C2A C3A C4A . . 1.1(2)
C1A C2A C3A C4A . . 179.23(12)
C2A C3A C4A C5A . . -1.9(2)
C2A C3A C4A C1B . . 175.21(12)
C3A C4A C5A O1A . . -179.80(13)
C1B C4A C5A O1A . . 3.0(2)
C3A C4A C5A C6A . . 0.8(2)
C1B C4A C5A C6A . . -176.43(13)
O1A C5A C6A O2A . . 2.0(2)
C4A C5A C6A O2A . . -178.65(14)
O1A C5A C6A C7A . . -178.21(14)
C4A C5A C6A C7A . . 1.2(2)
C3A C2A C7A O3A . . -179.41(12)
C1A C2A C7A O3A . . 2.4(2)
C3A C2A C7A C6A . . 1.0(2)
C1A C2A C7A C6A . . -177.21(13)
O2A C6A C7A O3A . . -1.8(2)
C5A C6A C7A O3A . . 178.30(13)
O2A C6A C7A C2A . . 177.73(13)
C5A C6A C7A C2A . . -2.1(2)
C2A C1A C8A C9A . . -96.49(16)
C4B C1A C8A C9A 2_675 . 28.49(19)
C2A C1A C8A C13A . . 79.36(16)
C4B C1A C8A C13A 2_675 . -155.66(13)
C13A C8A C9A C10A . . 3.0(2)
C1A C8A C9A C10A . . 178.86(14)
C8A C9A C10A C11A . . 0.2(2)
C9A C10A C11A O4A . . 175.37(15)
C9A C10A C11A C12A . . -3.3(3)
O4A C11A C12A C13A . . -175.59(15)
C10A C11A C12A C13A . . 3.1(3)
C11A C12A C13A C8A . . 0.1(2)
C9A C8A C13A C12A . . -3.1(2)
C1A C8A C13A C12A . . -179.18(14)
C3A C4A C1B C2B . . 117.68(14)
C5A C4A C1B C2B . . -65.21(16)
C3A C4A C1B C8B . . -7.35(18)
C5A C4A C1B C8B . . 169.75(13)
C8B C1B C2B C3B . . 90.82(15)
C4A C1B C2B C3B . . -33.95(17)
C8B C1B C2B C7B . . -83.93(16)
C4A C1B C2B C7B . . 151.29(13)
C7B C2B C3B C4B . . -0.1(2)
C1B C2B C3B C4B . . -175.04(13)
C2B C3B C4B C5B . . -0.8(2)
C2B C3B C4B C1A . 2_675 178.35(12)
C3B C4B C5B O1B . . 179.51(13)
C1A C4B C5B O1B 2_675 . 0.3(2)
C3B C4B C5B C6B . . 1.7(2)
C1A C4B C5B C6B 2_675 . -177.45(13)
O1B C5B C6B O2B . . -2.8(2)
C4B C5B C6B O2B . . 174.88(15)
O1B C5B C6B C7B . . -179.36(14)
C4B C5B C6B C7B . . -1.7(2)
C3B C2B C7B O3B . . -177.59(12)
C1B C2B C7B O3B . . -2.7(2)
C3B C2B C7B C6B . . 0.2(2)
C1B C2B C7B C6B . . 175.17(13)
O2B C6B C7B O3B . . 1.6(2)
C5B C6B C7B O3B . . 178.46(13)
O2B C6B C7B C2B . . -176.17(13)
C5B C6B C7B C2B . . 0.7(2)
C2B C1B C8B C13B . . 146.49(13)
C4A C1B C8B C13B . . -87.17(15)
C2B C1B C8B C9B . . -39.95(18)
C4A C1B C8B C9B . . 86.39(16)
C13B C8B C9B C10B . . -0.1(2)
C1B C8B C9B C10B . . -173.84(15)
C8B C9B C10B C11B . . 0.4(3)
C9B C10B C11B O4B . . 178.88(16)
C9B C10B C11B C12B . . -0.2(3)
O4B C11B C12B C13B . . -179.19(16)
C10B C11B C12B C13B . . -0.1(3)
C9B C8B C13B C12B . . -0.2(2)
C1B C8B C13B C12B . . 173.59(14)
C11B C12B C13B C8B . . 0.4(2)
C5 N2 C4 O2 . . -2.2(3)
C6 N2 C4 O2 . . 177.31(18)
C8 N3 C7 O3 . . 8.4(3)
C9 N3 C7 O3 . . -179.8(2)
O1 C1 N1 C3 . . 174.55(17)
O1 C1 N1 C2 . . -2.6(3)
